data_2019130
loop_
_publ_author_name
'Ca\~nada, Louise Marie C.'
'Yap, Glenn P. A.'
'Lim, Patrick John Y.'

_publ_section_title
;
 (<i>N</i>,<i>N</i>-Diethyldithiocarbamato)[tris(3,5-dimethylpyrazol-1-yl)hydroborato]copper(II):
 a new copper(II) dithiocarbamate compound with the classic Tp^Me~2~^
 scorpionate
;
_journal_issue 9
_journal_name_full 'Acta Crystallographica Section C'
_journal_page_first 977
_journal_page_last 980
_journal_paper_doi 10.1107/S0108270113020192
_journal_volume 69
_journal_year 2013
_chemical_formula_iupac '[Cu (C5 H10 N S2) (C15 H22 B N6)]'
_chemical_formula_moiety 'C20 H32 B Cu N7 S2'
_chemical_formula_sum 'C20 H32 B Cu N7 S2'
_chemical_formula_weight 509.00
_chemical_name_systematic (<i>N</i>,<i>N</i>-Diethyldithiocarbamato)[tris(3,5-dimethylpyrazol-1-yl)hydroborato]copper(II)
_space_group_IT_number 14
_symmetry_cell_setting monoclinic
_symmetry_space_group_name_Hall '-P 2ybc'
_symmetry_space_group_name_H-M 'P 1 21/c 1'
_atom_sites_solution_hydrogens geom
_atom_sites_solution_primary direct
_atom_sites_solution_secondary difmap
_audit_creation_method SHELXL-97
_cell_angle_alpha 90.00
_cell_angle_beta 94.593(2)
_cell_angle_gamma 90.00
_cell_formula_units_Z 4
_cell_length_a 10.9499(9)
_cell_length_b 13.4234(12)
_cell_length_c 16.8469(15)
_cell_measurement_reflns_used 6123
_cell_measurement_temperature 200(2)
_cell_measurement_theta_max 27.42
_cell_measurement_theta_min 2.40
_cell_volume 2468.3(4)
_computing_cell_refinement 'APEX2 (Bruker, 2007)'
_computing_data_collection 'APEX2 (Bruker, 2007)'
_computing_data_reduction 'APEX2 (Bruker, 2007)'
_computing_molecular_graphics 'Mercury (Macrae <i>et al.</i>, 2008)'
_computing_publication_material 'SHELXL97 (Sheldrick, 2008)'
_computing_structure_refinement 'SHELXL97 (Sheldrick, 2008)'
_computing_structure_solution 'SHELXS97 (Sheldrick, 2008)'
_diffrn_ambient_temperature 200(2)
_diffrn_detector_area_resol_mean 8.33
_diffrn_measured_fraction_theta_full 1.000
_diffrn_measured_fraction_theta_max 0.995
_diffrn_measurement_device_type 'Bruker APEXII CCD'
_diffrn_measurement_method '\f and \w scans'
_diffrn_radiation_monochromator graphite
_diffrn_radiation_source 'fine-focus sealed tube'
_diffrn_radiation_type MoK\a
_diffrn_radiation_wavelength 0.71073
_diffrn_reflns_av_R_equivalents 0.0349
_diffrn_reflns_av_sigmaI/netI 0.0288
_diffrn_reflns_limit_h_max 14
_diffrn_reflns_limit_h_min -12
_diffrn_reflns_limit_k_max 17
_diffrn_reflns_limit_k_min -17
_diffrn_reflns_limit_l_max 21
_diffrn_reflns_limit_l_min -21
_diffrn_reflns_number 24027
_diffrn_reflns_theta_full 25.00
_diffrn_reflns_theta_max 27.44
_diffrn_reflns_theta_min 1.87
_exptl_absorpt_coefficient_mu 1.076
_exptl_absorpt_correction_T_max 0.8467
_exptl_absorpt_correction_T_min 0.7007
_exptl_absorpt_correction_type multi-scan
_exptl_absorpt_process_details '(APEX2; Bruker, 2007)'
_exptl_crystal_colour green
_exptl_crystal_density_diffrn 1.370
_exptl_crystal_density_method 'not measured'
_exptl_crystal_description block
_exptl_crystal_F_000 1068
_exptl_crystal_size_max 0.36
_exptl_crystal_size_mid 0.21
_exptl_crystal_size_min 0.16
_refine_diff_density_max 0.808
_refine_diff_density_min -0.344
_refine_ls_extinction_method none
_refine_ls_goodness_of_fit_ref 1.032
_refine_ls_hydrogen_treatment constr
_refine_ls_matrix_type full
_refine_ls_number_parameters 292
_refine_ls_number_reflns 5598
_refine_ls_number_restraints 6
_refine_ls_restrained_S_all 1.032
_refine_ls_R_factor_all 0.0488
_refine_ls_R_factor_gt 0.0373
_refine_ls_shift/su_max 0.000
_refine_ls_shift/su_mean 0.000
_refine_ls_structure_factor_coef Fsqd
_refine_ls_weighting_details 'calc w=1/[\s^2^(Fo^2^)+(0.0561P)^2^+1.2401P] where P=(Fo^2^+2Fc^2^)/3'
_refine_ls_weighting_scheme calc
_refine_ls_wR_factor_gt 0.0977
_refine_ls_wR_factor_ref 0.1053
_reflns_number_gt 4583
_reflns_number_total 5598
_reflns_threshold_expression I>2sigma(I)
_cod_data_source_file fg3303.cif
_cod_data_source_block I
_cod_original_sg_symbol_H-M 'P 21/c'
_cod_database_code 2019130
_cod_database_fobs_code 2019130

loop_
_symmetry_equiv_pos_as_xyz
'x, y, z'
'-x, y+1/2, -z+1/2'
'-x, -y, -z'
'x, -y-1/2, z-1/2'

loop_
_atom_site_type_symbol
_atom_site_label
_atom_site_fract_x
_atom_site_fract_y
_atom_site_fract_z
_atom_site_U_iso_or_equiv
_atom_site_adp_type
_atom_site_calc_flag
_atom_site_refinement_flags
_atom_site_occupancy
_atom_site_symmetry_multiplicity
_atom_site_disorder_assembly
_atom_site_disorder_group
Cu Cu1 0.25786(2) 0.095318(18) 0.160815(16) 0.02744(10) Uani d D 1 1 . .
B B1 0.0623(2) -0.04596(17) 0.22071(15) 0.0280(5) Uani d . 1 1 A .
H H1 -0.0023 -0.0927 0.2371 0.034 Uiso calc R 1 1 . .
S S1 0.26790(6) 0.27050(5) 0.16756(11) 0.0374(3) Uani d PD 0.884(4) 1 A 1
S S1' 0.2703(5) 0.2639(4) 0.1279(8) 0.0374(3) Uani d PD 0.116(4) 1 A 2
S S2 0.46372(5) 0.13215(4) 0.15309(4) 0.03922(16) Uani d D 1 1 A .
N N1 0.08151(16) 0.08706(13) 0.11733(11) 0.0291(4) Uani d . 1 1 A .
N N2 0.00538(15) 0.02824(13) 0.15811(11) 0.0278(4) Uani d . 1 1 . .
N N3 0.21133(17) 0.07772(13) 0.28509(11) 0.0296(4) Uani d . 1 1 A .
N N4 0.12060(16) 0.00907(13) 0.29419(11) 0.0278(4) Uani d . 1 1 . .
N N5 0.26042(15) -0.05685(13) 0.15230(10) 0.0259(4) Uani d . 1 1 A .
N N6 0.16337(16) -0.10547(12) 0.18230(11) 0.0254(4) Uani d . 1 1 . .
N N7 0.50216(18) 0.32882(14) 0.16705(13) 0.0356(4) Uani d . 1 1 A .
C C1 0.0682(3) 0.1921(2) -0.00326(16) 0.0489(7) Uani d . 1 1 A .
H H1A 0.0198 0.2531 -0.0118 0.073 Uiso calc R 1 1 . .
H H1B 0.0689 0.1555 -0.0535 0.073 Uiso calc R 1 1 . .
H H1C 0.1524 0.2095 0.0160 0.073 Uiso calc R 1 1 . .
C C2 0.0130(2) 0.12868(17) 0.05697(14) 0.0344(5) Uani d . 1 1 . .
C C3 -0.1078(2) 0.09816(18) 0.05958(17) 0.0423(6) Uani d . 1 1 A .
H H3 -0.1756 0.1172 0.0241 0.051 Uiso calc R 1 1 . .
C C4 -0.1100(2) 0.03499(17) 0.12354(15) 0.0350(5) Uani d . 1 1 A .
C C5 -0.2164(2) -0.0175(2) 0.1548(2) 0.0556(8) Uani d . 1 1 . .
H H5A -0.2016 -0.0895 0.1551 0.083 Uiso calc R 1 1 A .
H H5B -0.2909 -0.0026 0.1208 0.083 Uiso calc R 1 1 . .
H H5C -0.2265 0.0052 0.2092 0.083 Uiso calc R 1 1 . .
C C6 0.3443(2) 0.1881(2) 0.37182(17) 0.0458(6) Uani d . 1 1 A .
H H6A 0.4087 0.1767 0.3357 0.069 Uiso calc R 1 1 . .
H H6B 0.3795 0.1840 0.4271 0.069 Uiso calc R 1 1 . .
H H6C 0.3086 0.2544 0.3620 0.069 Uiso calc R 1 1 . .
C C7 0.2467(2) 0.11067(16) 0.35772(14) 0.0328(5) Uani d . 1 1 . .
C C8 0.1799(2) 0.06364(18) 0.41406(14) 0.0373(5) Uani d . 1 1 A .
H H8 0.1872 0.0739 0.4700 0.045 Uiso calc R 1 1 . .
C C9 0.1011(2) -0.00068(17) 0.37192(14) 0.0334(5) Uani d . 1 1 A .
C C10 0.0091(3) -0.0714(2) 0.40041(17) 0.0526(7) Uani d . 1 1 . .
H H10A 0.0258 -0.1387 0.3814 0.079 Uiso calc R 1 1 A .
H H10B -0.0733 -0.0509 0.3798 0.079 Uiso calc R 1 1 . .
H H10C 0.0145 -0.0711 0.4588 0.079 Uiso calc R 1 1 . .
C C11 0.4440(2) -0.10080(17) 0.08313(17) 0.0401(6) Uani d . 1 1 A .
H H11A 0.4259 -0.0472 0.0445 0.060 Uiso calc R 1 1 . .
H H11B 0.4728 -0.1596 0.0557 0.060 Uiso calc R 1 1 . .
H H11C 0.5077 -0.0787 0.1235 0.060 Uiso calc R 1 1 . .
C C12 0.3307(2) -0.12648(16) 0.12242(13) 0.0286(4) Uani d . 1 1 . .
C C13 0.2802(2) -0.22031(16) 0.13365(14) 0.0341(5) Uani d . 1 1 A .
H H13 0.3120 -0.2826 0.1181 0.041 Uiso calc R 1 1 . .
C C14 0.1752(2) -0.20487(15) 0.17161(13) 0.0304(5) Uani d . 1 1 A .
C C15 0.0878(3) -0.27973(17) 0.20113(16) 0.0429(6) Uani d . 1 1 . .
H H15A 0.1128 -0.3469 0.1864 0.064 Uiso calc R 1 1 A .
H H15B 0.0050 -0.2662 0.1771 0.064 Uiso calc R 1 1 . .
H H15C 0.0885 -0.2750 0.2592 0.064 Uiso calc R 1 1 . .
C C16 0.4223(2) 0.25440(15) 0.16121(14) 0.0307(5) Uani d D 1 1 . .
C C17 0.4630(3) 0.4321(2) 0.18410(18) 0.0504(7) Uani d . 1 1 . .
H H17A 0.5321 0.4684 0.2125 0.061 Uiso calc R 1 1 A .
H H17B 0.3949 0.4299 0.2193 0.061 Uiso calc R 1 1 . .
C C18 0.4221(4) 0.4869(3) 0.1095(3) 0.0831(12) Uani d . 1 1 A .
H H18A 0.4921 0.4966 0.0775 0.125 Uiso calc R 1 1 . .
H H18B 0.3887 0.5519 0.1231 0.125 Uiso calc R 1 1 . .
H H18C 0.3587 0.4482 0.0789 0.125 Uiso calc R 1 1 . .
C C19 0.6326(2) 0.31270(18) 0.15625(15) 0.0381(5) Uani d . 1 1 . .
H H19A 0.6578 0.2477 0.1800 0.046 Uiso calc R 1 1 A .
H H19B 0.6812 0.3651 0.1856 0.046 Uiso calc R 1 1 . .
C C20 0.6621(3) 0.3139(3) 0.0711(2) 0.0642(9) Uani d . 1 1 A .
H H20A 0.6114 0.2647 0.0409 0.096 Uiso calc R 1 1 . .
H H20B 0.7489 0.2976 0.0680 0.096 Uiso calc R 1 1 . .
H H20C 0.6456 0.3804 0.0487 0.096 Uiso calc R 1 1 . .

loop_
_atom_site_aniso_label
_atom_site_aniso_U_11
_atom_site_aniso_U_22
_atom_site_aniso_U_33
_atom_site_aniso_U_12
_atom_site_aniso_U_13
_atom_site_aniso_U_23
Cu1 0.02103(15) 0.01757(14) 0.04435(18) -0.00129(9) 0.00659(11) 0.00227(10)
B1 0.0228(11) 0.0231(11) 0.0387(13) -0.0058(9) 0.0059(10) 0.0012(9)
S1 0.0257(3) 0.0202(3) 0.0675(10) 0.0005(2) 0.0119(4) 0.0001(4)
S1' 0.0257(3) 0.0202(3) 0.0675(10) 0.0005(2) 0.0119(4) 0.0001(4)
S2 0.0248(3) 0.0210(3) 0.0732(4) -0.0007(2) 0.0119(3) 0.0015(3)
N1 0.0255(9) 0.0231(8) 0.0385(10) -0.0001(7) 0.0023(8) 0.0039(7)
N2 0.0203(8) 0.0242(9) 0.0390(10) -0.0030(7) 0.0035(7) 0.0002(7)
N3 0.0252(9) 0.0258(9) 0.0383(10) -0.0062(7) 0.0050(8) -0.0027(7)
N4 0.0241(9) 0.0249(9) 0.0349(10) -0.0048(7) 0.0055(7) 0.0008(7)
N5 0.0209(9) 0.0208(8) 0.0360(10) -0.0010(6) 0.0033(7) -0.0002(7)
N6 0.0246(9) 0.0179(8) 0.0337(9) -0.0037(6) 0.0014(7) 0.0012(7)
N7 0.0295(10) 0.0261(9) 0.0512(12) -0.0061(8) 0.0033(9) 0.0027(8)
C1 0.0659(19) 0.0378(14) 0.0427(14) 0.0039(12) 0.0027(13) 0.0090(11)
C2 0.0392(13) 0.0257(10) 0.0378(12) 0.0058(9) -0.0008(10) -0.0013(9)
C3 0.0335(13) 0.0374(13) 0.0532(15) 0.0068(10) -0.0130(11) -0.0015(11)
C4 0.0209(10) 0.0315(11) 0.0519(14) 0.0021(9) -0.0014(10) -0.0083(10)
C5 0.0210(12) 0.0538(17) 0.092(2) -0.0052(11) 0.0048(13) -0.0006(15)
C6 0.0410(14) 0.0418(14) 0.0540(16) -0.0103(11) 0.0006(12) -0.0124(12)
C7 0.0271(12) 0.0285(11) 0.0424(13) 0.0006(8) 0.0011(10) -0.0071(9)
C8 0.0400(13) 0.0378(12) 0.0342(12) -0.0010(10) 0.0045(10) -0.0059(10)
C9 0.0333(12) 0.0313(11) 0.0365(12) -0.0003(9) 0.0086(9) -0.0002(9)
C10 0.0640(19) 0.0538(16) 0.0429(15) -0.0200(14) 0.0224(13) -0.0018(12)
C11 0.0342(13) 0.0322(12) 0.0553(15) 0.0031(9) 0.0127(11) -0.0088(10)
C12 0.0274(11) 0.0239(10) 0.0341(11) 0.0039(8) -0.0002(9) -0.0014(8)
C13 0.0425(13) 0.0198(10) 0.0395(12) 0.0053(9) 0.0003(10) -0.0019(9)
C14 0.0385(12) 0.0191(9) 0.0325(11) -0.0028(9) -0.0045(9) 0.0032(8)
C15 0.0553(16) 0.0230(11) 0.0504(15) -0.0108(10) 0.0042(12) 0.0050(10)
C16 0.0276(11) 0.0232(10) 0.0415(12) -0.0019(8) 0.0050(9) 0.0037(9)
C17 0.0518(17) 0.0345(13) 0.0655(18) -0.0113(12) 0.0081(14) -0.0071(12)
C18 0.089(3) 0.0458(19) 0.111(3) 0.0032(18) -0.013(2) 0.0150(19)
C19 0.0275(12) 0.0350(12) 0.0511(14) -0.0099(9) -0.0010(10) -0.0009(10)
C20 0.061(2) 0.066(2) 0.069(2) -0.0193(16) 0.0249(16) -0.0194(16)

loop_
_atom_type_symbol
_atom_type_description
_atom_type_scat_dispersion_real
_atom_type_scat_dispersion_imag
_atom_type_scat_source
C C 0.0033 0.0016 'International Tables Vol C Tables 4.2.6.8 and 6.1.1.4'
H H 0.0000 0.0000 'International Tables Vol C Tables 4.2.6.8 and 6.1.1.4'
N N 0.0061 0.0033 'International Tables Vol C Tables 4.2.6.8 and 6.1.1.4'
B B 0.0013 0.0007 'International Tables Vol C Tables 4.2.6.8 and 6.1.1.4'
Cu Cu 0.3201 1.2651 'International Tables Vol C Tables 4.2.6.8 and 6.1.1.4'
S S 0.1246 0.1234 'International Tables Vol C Tables 4.2.6.8 and 6.1.1.4'

loop_
_geom_angle_atom_site_label_1
_geom_angle_atom_site_label_2
_geom_angle_atom_site_label_3
_geom_angle
_geom_angle_publ_flag
N1 Cu1 N5 86.43(7) y
N1 Cu1 N3 92.97(7) y
N5 Cu1 N3 88.01(7) y
N1 Cu1 S1 96.44(5) y
N5 Cu1 S1 176.23(5) y
N3 Cu1 S1 94.27(6) y
N1 Cu1 S1' 92.25(17) y
N5 Cu1 S1' 161.4(3) y
N3 Cu1 S1' 110.6(3) y
S2 Cu1 S1' 72.85(15) y
S2 Cu1 S1 75.43(2) y
N1 Cu1 S2 154.01(6) y
N5 Cu1 S2 100.93(5) y
N3 Cu1 S2 112.02(5) y
N4 B1 N2 111.04(17) ?
N4 B1 N6 108.69(17) ?
N2 B1 N6 108.07(17) ?
N4 B1 H1 109.7 ?
N2 B1 H1 109.7 ?
N6 B1 H1 109.7 ?
C16 S1 Cu1 85.05(8) ?
C16 S1' Cu1 85.6(3) ?
C16 S2 Cu1 86.28(8) ?
C2 N1 N2 107.16(18) ?
C2 N1 Cu1 135.85(16) ?
N2 N1 Cu1 116.94(13) ?
C4 N2 N1 109.29(18) ?
C4 N2 B1 130.51(18) ?
N1 N2 B1 118.99(16) ?
C7 N3 N4 106.30(18) ?
C7 N3 Cu1 139.94(16) ?
N4 N3 Cu1 113.70(13) ?
C9 N4 N3 110.22(18) ?
C9 N4 B1 130.34(18) ?
N3 N4 B1 119.38(17) ?
C12 N5 N6 106.95(17) ?
C12 N5 Cu1 137.44(15) ?
N6 N5 Cu1 115.57(12) ?
C14 N6 N5 109.46(17) ?
C14 N6 B1 130.07(18) ?
N5 N6 B1 120.48(15) ?
C16 N7 C19 121.42(19) ?
C16 N7 C17 121.2(2) ?
C19 N7 C17 117.36(19) ?
C2 C1 H1A 109.5 ?
C2 C1 H1B 109.5 ?
H1A C1 H1B 109.5 ?
C2 C1 H1C 109.5 ?
H1A C1 H1C 109.5 ?
H1B C1 H1C 109.5 ?
N1 C2 C3 109.3(2) ?
N1 C2 C1 121.6(2) ?
C3 C2 C1 129.0(2) ?
C4 C3 C2 106.5(2) ?
C4 C3 H3 126.8 ?
C2 C3 H3 126.8 ?
N2 C4 C3 107.7(2) ?
N2 C4 C5 123.0(2) ?
C3 C4 C5 129.2(2) ?
C4 C5 H5A 109.5 ?
C4 C5 H5B 109.5 ?
H5A C5 H5B 109.5 ?
C4 C5 H5C 109.5 ?
H5A C5 H5C 109.5 ?
H5B C5 H5C 109.5 ?
C7 C6 H6A 109.5 ?
C7 C6 H6B 109.5 ?
H6A C6 H6B 109.5 ?
C7 C6 H6C 109.5 ?
H6A C6 H6C 109.5 ?
H6B C6 H6C 109.5 ?
N3 C7 C8 110.2(2) ?
N3 C7 C6 121.9(2) ?
C8 C7 C6 127.8(2) ?
C9 C8 C7 105.9(2) ?
C9 C8 H8 127.0 ?
C7 C8 H8 127.0 ?
N4 C9 C8 107.3(2) ?
N4 C9 C10 122.5(2) ?
C8 C9 C10 130.1(2) ?
C9 C10 H10A 109.5 ?
C9 C10 H10B 109.5 ?
H10A C10 H10B 109.5 ?
C9 C10 H10C 109.5 ?
H10A C10 H10C 109.5 ?
H10B C10 H10C 109.5 ?
C12 C11 H11A 109.5 ?
C12 C11 H11B 109.5 ?
H11A C11 H11B 109.5 ?
C12 C11 H11C 109.5 ?
H11A C11 H11C 109.5 ?
H11B C11 H11C 109.5 ?
N5 C12 C13 109.5(2) ?
N5 C12 C11 122.03(19) ?
C13 C12 C11 128.4(2) ?
C14 C13 C12 106.40(19) ?
C14 C13 H13 126.8 ?
C12 C13 H13 126.8 ?
N6 C14 C13 107.65(19) ?
N6 C14 C15 123.1(2) ?
C13 C14 C15 129.2(2) ?
C14 C15 H15A 109.5 ?
C14 C15 H15B 109.5 ?
H15A C15 H15B 109.5 ?
C14 C15 H15C 109.5 ?
H15A C15 H15C 109.5 ?
H15B C15 H15C 109.5 ?
N7 C16 S2 123.45(17) ?
N7 C16 S1 123.20(17) ?
S2 C16 S1 113.23(12) ?
N7 C16 S1' 125.7(3) ?
S2 C16 S1' 107.5(3) ?
N7 C17 C18 111.6(3) ?
N7 C17 H17A 109.3 ?
C18 C17 H17A 109.3 ?
N7 C17 H17B 109.3 ?
C18 C17 H17B 109.3 ?
H17A C17 H17B 108.0 ?
C17 C18 H18A 109.5 ?
C17 C18 H18B 109.5 ?
H18A C18 H18B 109.5 ?
C17 C18 H18C 109.5 ?
H18A C18 H18C 109.5 ?
H18B C18 H18C 109.5 ?
N7 C19 C20 113.8(2) ?
N7 C19 H19A 108.8 ?
C20 C19 H19A 108.8 ?
N7 C19 H19B 108.8 ?
C20 C19 H19B 108.8 ?
H19A C19 H19B 107.7 ?
C19 C20 H20A 109.5 ?
C19 C20 H20B 109.5 ?
H20A C20 H20B 109.5 ?
C19 C20 H20C 109.5 ?
H20A C20 H20C 109.5 ?
H20B C20 H20C 109.5 ?

loop_
_geom_bond_atom_site_label_1
_geom_bond_atom_site_label_2
_geom_bond_distance
_geom_bond_publ_flag
Cu1 N1 2.0128(18) y
Cu1 N3 2.2067(19) y
Cu1 N5 2.0480(18) y
Cu1 S2 2.3215(6) y
Cu1 S1' 2.336(6) y
Cu1 S1 2.3564(8) y
B1 N4 1.536(3) ?
B1 N2 1.545(3) ?
B1 N6 1.548(3) ?
B1 H1 1.0000 ?
S1 C16 1.716(2) ?
S1' C16 1.719(7) ?
S2 C16 1.711(2) ?
N1 C2 1.337(3) ?
N1 N2 1.372(2) ?
N2 C4 1.352(3) ?
N3 C7 1.329(3) ?
N3 N4 1.373(2) ?
N4 C9 1.350(3) ?
N5 C12 1.335(3) ?
N5 N6 1.377(2) ?
N6 C14 1.354(3) ?
N7 C16 1.326(3) ?
N7 C19 1.470(3) ?
N7 C17 1.487(3) ?
C1 C2 1.490(4) ?
C1 H1A 0.9800 ?
C1 H1B 0.9800 ?
C1 H1C 0.9800 ?
C2 C3 1.389(4) ?
C3 C4 1.373(4) ?
C3 H3 0.9500 ?
C4 C5 1.493(3) ?
C5 H5A 0.9800 ?
C5 H5B 0.9800 ?
C5 H5C 0.9800 ?
C6 C7 1.496(3) ?
C6 H6A 0.9800 ?
C6 H6B 0.9800 ?
C6 H6C 0.9800 ?
C7 C8 1.395(3) ?
C8 C9 1.377(3) ?
C8 H8 0.9500 ?
C9 C10 1.491(3) ?
C10 H10A 0.9800 ?
C10 H10B 0.9800 ?
C10 H10C 0.9800 ?
C11 C12 1.493(3) ?
C11 H11A 0.9800 ?
C11 H11B 0.9800 ?
C11 H11C 0.9800 ?
C12 C13 1.395(3) ?
C13 C14 1.375(3) ?
C13 H13 0.9500 ?
C14 C15 1.500(3) ?
C15 H15A 0.9800 ?
C15 H15B 0.9800 ?
C15 H15C 0.9800 ?
C17 C18 1.493(5) ?
C17 H17A 0.9900 ?
C17 H17B 0.9900 ?
C18 H18A 0.9800 ?
C18 H18B 0.9800 ?
C18 H18C 0.9800 ?
C19 C20 1.495(4) ?
C19 H19A 0.9900 ?
C19 H19B 0.9900 ?
C20 H20A 0.9800 ?
C20 H20B 0.9800 ?
C20 H20C 0.9800 ?

loop_
_geom_torsion_atom_site_label_1
_geom_torsion_atom_site_label_2
_geom_torsion_atom_site_label_3
_geom_torsion_atom_site_label_4
_geom_torsion
N1 Cu1 S1 C16 -155.55(11)
N3 Cu1 S1 C16 110.97(11)
S2 Cu1 S1 C16 -0.69(9)
S1' Cu1 S1 C16 -79.5(5)
N1 Cu1 S1' C16 -176.0(4)
N5 Cu1 S1' C16 -90.5(7)
N3 Cu1 S1' C16 90.0(4)
S2 Cu1 S1' C16 -17.7(3)
S1 Cu1 S1' C16 78.8(6)
N1 Cu1 S2 C16 75.11(14)
N5 Cu1 S2 C16 179.67(9)
N3 Cu1 S2 C16 -88.04(9)
S1' Cu1 S2 C16 17.7(3)
S1 Cu1 S2 C16 0.69(9)
N5 Cu1 N1 C2 -127.0(2)
N3 Cu1 N1 C2 145.2(2)
S2 Cu1 N1 C2 -19.2(3)
S1' Cu1 N1 C2 34.5(4)
S1 Cu1 N1 C2 50.6(2)
N5 Cu1 N1 N2 55.93(14)
N3 Cu1 N1 N2 -31.89(15)
S2 Cu1 N1 N2 163.72(10)
S1' Cu1 N1 N2 -142.6(3)
S1 Cu1 N1 N2 -126.53(14)
C2 N1 N2 C4 -0.9(2)
Cu1 N1 N2 C4 176.93(14)
C2 N1 N2 B1 167.77(19)
Cu1 N1 N2 B1 -14.3(2)
N4 B1 N2 C4 -123.9(2)
N6 B1 N2 C4 117.0(2)
N4 B1 N2 N1 70.2(2)
N6 B1 N2 N1 -49.0(2)
N1 Cu1 N3 C7 -143.1(2)
N5 Cu1 N3 C7 130.6(2)
S2 Cu1 N3 C7 29.6(3)
S1' Cu1 N3 C7 -49.6(3)
S1 Cu1 N3 C7 -46.4(2)
N1 Cu1 N3 N4 40.14(14)
N5 Cu1 N3 N4 -46.17(14)
S2 Cu1 N3 N4 -147.16(12)
S1' Cu1 N3 N4 133.7(2)
S1 Cu1 N3 N4 136.84(13)
C7 N3 N4 C9 -0.5(2)
Cu1 N3 N4 C9 177.32(14)
C7 N3 N4 B1 -178.14(18)
Cu1 N3 N4 B1 -0.3(2)
N2 B1 N4 C9 124.7(2)
N6 B1 N4 C9 -116.5(2)
N2 B1 N4 N3 -58.2(2)
N6 B1 N4 N3 60.6(2)
N1 Cu1 N5 C12 130.1(2)
N3 Cu1 N5 C12 -136.8(2)
S2 Cu1 N5 C12 -24.7(2)
S1' Cu1 N5 C12 43.7(6)
N1 Cu1 N5 N6 -47.21(14)
N3 Cu1 N5 N6 45.89(14)
S2 Cu1 N5 N6 157.94(12)
S1' Cu1 N5 N6 -133.6(5)
C12 N5 N6 C14 0.8(2)
Cu1 N5 N6 C14 178.88(13)
C12 N5 N6 B1 -179.14(19)
Cu1 N5 N6 B1 -1.0(2)
N4 B1 N6 C14 117.7(2)
N2 B1 N6 C14 -121.7(2)
N4 B1 N6 N5 -62.4(2)
N2 B1 N6 N5 58.2(2)
N2 N1 C2 C3 1.1(2)
Cu1 N1 C2 C3 -176.22(17)
N2 N1 C2 C1 -175.7(2)
Cu1 N1 C2 C1 7.0(4)
N1 C2 C3 C4 -0.8(3)
C1 C2 C3 C4 175.7(2)
N1 N2 C4 C3 0.5(3)
B1 N2 C4 C3 -166.5(2)
N1 N2 C4 C5 -178.0(2)
B1 N2 C4 C5 15.0(4)
C2 C3 C4 N2 0.2(3)
C2 C3 C4 C5 178.6(3)
N4 N3 C7 C8 0.2(3)
Cu1 N3 C7 C8 -176.68(17)
N4 N3 C7 C6 -179.3(2)
Cu1 N3 C7 C6 3.8(4)
N3 C7 C8 C9 0.1(3)
C6 C7 C8 C9 179.6(2)
N3 N4 C9 C8 0.6(3)
B1 N4 C9 C8 177.9(2)
N3 N4 C9 C10 -178.9(2)
B1 N4 C9 C10 -1.6(4)
C7 C8 C9 N4 -0.4(3)
C7 C8 C9 C10 179.0(3)
N6 N5 C12 C13 -0.6(2)
Cu1 N5 C12 C13 -178.10(16)
N6 N5 C12 C11 178.8(2)
Cu1 N5 C12 C11 1.3(3)
N5 C12 C13 C14 0.2(3)
C11 C12 C13 C14 -179.1(2)
N5 N6 C14 C13 -0.6(2)
B1 N6 C14 C13 179.3(2)
N5 N6 C14 C15 177.0(2)
B1 N6 C14 C15 -3.1(3)
C12 C13 C14 N6 0.2(2)
C12 C13 C14 C15 -177.2(2)
C19 N7 C16 S2 8.3(3)
C17 N7 C16 S2 -172.26(19)
C19 N7 C16 S1 -176.10(19)
C17 N7 C16 S1 3.4(3)
C19 N7 C16 S1' -148.6(6)
C17 N7 C16 S1' 30.9(6)
Cu1 S2 C16 N7 175.0(2)
Cu1 S2 C16 S1 -1.00(13)
Cu1 S2 C16 S1' -24.5(4)
Cu1 S1 C16 N7 -175.0(2)
Cu1 S1 C16 S2 0.99(13)
Cu1 S1 C16 S1' 80.8(5)
Cu1 S1' C16 N7 -175.7(2)
Cu1 S1' C16 S2 24.4(4)
Cu1 S1' C16 S1 -84.1(5)
C16 N7 C17 C18 -87.6(3)
C19 N7 C17 C18 91.9(3)
C16 N7 C19 C20 84.0(3)
C17 N7 C19 C20 -95.5(3)
